data_2209723
loop_
_publ_author_name
'Naveen, S'
'Kavitha, C. V.'
'Rangappa, K. S.'
'Sridhar, M. A.'
'Shashidhara Prasad, J.'

_publ_section_title
;
 (<i>Z</i>)-3-(3,4-Dimethoxyphenyl)-2-(4-methoxyphenyl)acrylonitrile
;
_journal_coeditor_code AT2044
_journal_issue 8
_journal_name_full 'Acta Crystallographica Section E'
_journal_page_first o3239
_journal_page_last o3241
_journal_paper_doi 10.1107/S1600536806023555
_journal_volume 62
_journal_year 2006
_chemical_formula_iupac 'C18 H17 N O3'
_chemical_formula_moiety 'C18 H17 N O3'
_chemical_formula_sum 'C18 H17 N O3'
_chemical_formula_weight 295.33
_chemical_name_systematic
;
(Z)-3-(3,4-dimethoxyphenyl)-2-(4-methoxyphenyl)acrylonitrile
;
_space_group_IT_number 14
_symmetry_cell_setting monoclinic
_symmetry_space_group_name_Hall '-P 2ybc'
_symmetry_space_group_name_H-M 'P 1 21/c 1'
_atom_sites_solution_hydrogens geom
_atom_sites_solution_primary direct
_atom_sites_solution_secondary difmap
_audit_creation_method SHELXL-97
_cell_angle_alpha 90
_cell_angle_beta 91.724(2)
_cell_angle_gamma 90
_cell_formula_units_Z 4
_cell_length_a 14.830(9)
_cell_length_b 13.688(7)
_cell_length_c 7.445(16)
_cell_measurement_reflns_used 4731
_cell_measurement_temperature 295(2)
_cell_measurement_theta_max 25.03
_cell_measurement_theta_min 3.12
_cell_volume 1511(3)
_computing_cell_refinement 'SCALEPACK (Otwinowski & Minor, 1997)'
_computing_data_collection 'XPRESS (MacScience, 2002)'
_computing_data_reduction 'DENZO (Otwinowski and Minor, 1997) and SCALEPACK'
_computing_molecular_graphics 'PLATON (Spek, 2003) and ORTEPII (Johnson, 1976)'
_computing_publication_material PLATON
_computing_structure_refinement 'SHELXL97 (Sheldrick, 1997)'
_computing_structure_solution 'SHELXS97 (Sheldrick, 1997)'
_diffrn_ambient_temperature 295(2)
_diffrn_detector_area_resol_mean 10.0
_diffrn_measured_fraction_theta_full 0.956
_diffrn_measured_fraction_theta_max 0.956
_diffrn_measurement_device_type 'MacScience DIPLabo 32001'
_diffrn_measurement_method \w
_diffrn_radiation_monochromator graphite
_diffrn_radiation_source 'fine-focus sealed tube'
_diffrn_radiation_type MoK\a
_diffrn_radiation_wavelength 0.71073
_diffrn_reflns_av_R_equivalents 0.0194
_diffrn_reflns_av_sigmaI/netI 0.0257
_diffrn_reflns_limit_h_max 17
_diffrn_reflns_limit_h_min -17
_diffrn_reflns_limit_k_max 14
_diffrn_reflns_limit_k_min -15
_diffrn_reflns_limit_l_max 8
_diffrn_reflns_limit_l_min -8
_diffrn_reflns_number 4731
_diffrn_reflns_theta_full 25.03
_diffrn_reflns_theta_max 25.03
_diffrn_reflns_theta_min 3.12
_diffrn_standards_number 0
_exptl_absorpt_coefficient_mu 0.089
_exptl_absorpt_correction_type none
_exptl_absorpt_process_details none
_exptl_crystal_colour 'pale yellow'
_exptl_crystal_density_diffrn 1.299
_exptl_crystal_density_method 'not Measured'
_exptl_crystal_description block
_exptl_crystal_F_000 624
_exptl_crystal_size_max 0.25
_exptl_crystal_size_mid 0.20
_exptl_crystal_size_min 0.20
_refine_diff_density_max 0.204
_refine_diff_density_min -0.186
_refine_ls_abs_structure_details none
_refine_ls_extinction_coef 0.042(7)
_refine_ls_extinction_method SHELXL97
_refine_ls_goodness_of_fit_ref 1.053
_refine_ls_hydrogen_treatment constr
_refine_ls_matrix_type full
_refine_ls_number_parameters 203
_refine_ls_number_reflns 2549
_refine_ls_number_restraints 0
_refine_ls_restrained_S_all 1.053
_refine_ls_R_factor_all 0.0675
_refine_ls_R_factor_gt 0.0544
_refine_ls_shift/su_max 0.000
_refine_ls_shift/su_mean 0.000
_refine_ls_structure_factor_coef Fsqd
_refine_ls_weighting_details 'calc w=1/[\s^2^(Fo^2^)+(0.1039P)^2^+0.2197P] where P=(Fo^2^+2Fc^2^)/3'
_refine_ls_weighting_scheme calc
_refine_ls_wR_factor_gt 0.1498
_refine_ls_wR_factor_ref 0.1681
_reflns_number_gt 1955
_reflns_number_total 2549
_reflns_threshold_expression I>2\s(I)
_cod_data_source_file at2044.cif
_cod_data_source_block I
_cod_original_sg_symbol_H-M 'P 21/c'
_cod_database_code 2209723
_cod_database_fobs_code 2209723

loop_
_symmetry_equiv_pos_as_xyz
x,y,z
-x,1/2+y,1/2-z
-x,-y,-z
x,1/2-y,1/2+z

loop_
_atom_site_aniso_label
_atom_site_aniso_U_11
_atom_site_aniso_U_22
_atom_site_aniso_U_33
_atom_site_aniso_U_12
_atom_site_aniso_U_13
_atom_site_aniso_U_23
O7 0.0541(9) 0.0844(11) 0.0898(12) 0.0003(7) 0.0049(8) -0.0097(8)
O19 0.0617(10) 0.0600(9) 0.1120(14) -0.0068(7) 0.0127(8) -0.0030(8)
O21 0.0561(9) 0.0685(10) 0.1067(13) 0.0057(7) 0.0061(8) -0.0033(8)
N11 0.0857(15) 0.0606(15) 0.133(2) -0.0012(10) -0.0020(13) -0.0107(11)
C1 0.0602(13) 0.0615(12) 0.0625(13) -0.0022(9) 0.0024(9) -0.0057(9)
C2 0.0523(12) 0.0669(13) 0.0611(13) -0.0011(9) 0.0047(9) 0.0047(9)
C3 0.0603(13) 0.0628(12) 0.0666(14) -0.0091(9) -0.0035(9) 0.0009(9)
C4 0.0636(13) 0.0554(12) 0.0616(13) -0.0064(8) -0.0014(9) -0.0005(8)
C5 0.0575(12) 0.0553(11) 0.0562(12) -0.0035(8) 0.0021(8) 0.0036(8)
C6 0.0588(12) 0.0630(12) 0.0608(13) -0.0077(9) -0.0004(9) -0.0012(9)
C8 0.0557(14) 0.1024(19) 0.0918(19) -0.0070(12) 0.0014(12) -0.0013(14)
C9 0.0593(12) 0.0519(12) 0.0603(13) -0.0003(8) 0.0014(9) 0.0011(8)
C10 0.0598(13) 0.0641(15) 0.0772(15) -0.0004(9) 0.0004(10) -0.0005(10)
C12 0.0595(12) 0.0597(12) 0.0682(14) 0.0002(9) 0.0047(9) 0.0059(9)
C13 0.0567(12) 0.0598(12) 0.0614(13) 0.0005(8) 0.0040(9) 0.0021(8)
C14 0.0621(13) 0.0627(13) 0.0734(14) -0.0014(9) 0.0061(10) 0.0079(10)
C15 0.0644(13) 0.0603(12) 0.0699(14) 0.0038(9) 0.0002(10) 0.0027(9)
C16 0.0553(12) 0.0631(12) 0.0617(13) 0.0018(8) 0.0006(9) -0.0039(9)
C17 0.0578(12) 0.0594(12) 0.0636(13) -0.0036(9) 0.0027(9) -0.0020(9)
C18 0.0584(12) 0.0565(12) 0.0686(14) -0.0011(8) 0.0019(9) 0.0009(9)
C20 0.0786(16) 0.0581(14) 0.0970(19) -0.0056(10) 0.0073(13) 0.0016(11)
C22 0.0694(16) 0.0804(17) 0.117(2) 0.0174(12) 0.0063(14) 0.0057(14)

loop_
_atom_site_type_symbol
_atom_site_label
_atom_site_fract_x
_atom_site_fract_y
_atom_site_fract_z
_atom_site_U_iso_or_equiv
_atom_site_thermal_displace_type
_atom_site_calc_flag
_atom_site_refinement_flags
_atom_site_occupancy
O O7 0.12092(10) 0.71841(12) 0.4352(2) 0.0760(6) Uani . . 1.000
O O19 0.83848(10) 0.71793(11) 0.1178(3) 0.0777(6) Uani . . 1.000
O O21 0.90122(10) 0.54153(11) 0.1466(2) 0.0770(6) Uani . . 1.000
N N11 0.45805(15) 0.37026(16) 0.2334(4) 0.0932(10) Uani . . 1.000
C C1 0.27875(14) 0.72289(15) 0.4470(3) 0.0614(7) Uani . . 1.000
C C2 0.20035(13) 0.67562(15) 0.3877(3) 0.0600(7) Uani . . 1.000
C C3 0.20679(14) 0.58931(15) 0.2922(3) 0.0633(8) Uani . . 1.000
C C4 0.29052(14) 0.55224(14) 0.2559(3) 0.0603(7) Uani . . 1.000
C C5 0.36973(13) 0.59872(14) 0.3106(3) 0.0563(7) Uani . . 1.000
C C6 0.36176(14) 0.68589(15) 0.4089(3) 0.0609(7) Uani . . 1.000
C C8 0.03933(15) 0.6837(2) 0.3529(4) 0.0833(10) Uani . . 1.000
C C9 0.45922(13) 0.55837(14) 0.2701(3) 0.0572(7) Uani . . 1.000
C C10 0.46110(15) 0.45365(17) 0.2486(3) 0.0671(8) Uani . . 1.000
C C12 0.53402(14) 0.61321(15) 0.2537(3) 0.0624(7) Uani . . 1.000
C C13 0.62752(14) 0.58760(15) 0.2253(3) 0.0593(7) Uani . . 1.000
C C14 0.66327(15) 0.49374(15) 0.2418(3) 0.0660(8) Uani . . 1.000
C C15 0.75348(15) 0.47681(16) 0.2163(3) 0.0649(8) Uani . . 1.000
C C16 0.81094(14) 0.55229(14) 0.1739(3) 0.0601(7) Uani . . 1.000
C C17 0.77666(14) 0.64765(14) 0.1577(3) 0.0602(7) Uani . . 1.000
C C18 0.68688(13) 0.66369(15) 0.1838(3) 0.0612(7) Uani . . 1.000
C C20 0.81115(16) 0.81736(15) 0.1366(4) 0.0778(10) Uani . . 1.000
C C22 0.93850(17) 0.44663(19) 0.1746(4) 0.0889(10) Uani . . 1.000
H H1 0.27470 0.78030 0.51320 0.0740 Uiso calc R 1.000
H H3 0.15490 0.55660 0.25290 0.0760 Uiso calc R 1.000
H H4 0.29410 0.49390 0.19230 0.0720 Uiso calc R 1.000
H H6 0.41350 0.71880 0.44850 0.0730 Uiso calc R 1.000
H H8A 0.04360 0.68670 0.22470 0.1250 Uiso calc R 1.000
H H8B -0.01000 0.72360 0.38970 0.1250 Uiso calc R 1.000
H H8C 0.02930 0.61730 0.38890 0.1250 Uiso calc R 1.000
H H12 0.52380 0.68010 0.26220 0.0750 Uiso calc R 1.000
H H14 0.62570 0.44190 0.27030 0.0790 Uiso calc R 1.000
H H15 0.77610 0.41370 0.22780 0.0780 Uiso calc R 1.000
H H18 0.66450 0.72700 0.17390 0.0730 Uiso calc R 1.000
H H20A 0.76060 0.83030 0.05650 0.1170 Uiso calc R 1.000
H H20B 0.86030 0.85970 0.10780 0.1170 Uiso calc R 1.000
H H20C 0.79420 0.82900 0.25820 0.1170 Uiso calc R 1.000
H H22A 0.92980 0.42680 0.29650 0.1330 Uiso calc R 1.000
H H22B 1.00180 0.44800 0.15170 0.1330 Uiso calc R 1.000
H H22C 0.90890 0.40110 0.09440 0.1330 Uiso calc R 1.000

loop_
_atom_type_symbol
_atom_type_description
_atom_type_scat_dispersion_real
_atom_type_scat_dispersion_imag
_atom_type_scat_source
O O 0.0106 0.0060 'International Tables Vol C Tables 4.2.6.8 and 6.1.1.4'
N N 0.0061 0.0033 'International Tables Vol C Tables 4.2.6.8 and 6.1.1.4'
H H 0.0000 0.0000 'International Tables Vol C Tables 4.2.6.8 and 6.1.1.4'
C C 0.0033 0.0016 'International Tables Vol C Tables 4.2.6.8 and 6.1.1.4'

loop_
_geom_angle_atom_site_label_1
_geom_angle_atom_site_label_2
_geom_angle_atom_site_label_3
_geom_angle
_geom_angle_publ_flag
C2 O7 C8 118.21(18) yes
C17 O19 C20 117.06(17) yes
C16 O21 C22 116.98(17) yes
C2 C1 C6 120.7(2) no
O7 C2 C1 115.83(18) yes
O7 C2 C3 124.77(18) yes
C1 C2 C3 119.36(19) no
C2 C3 C4 119.51(19) no
C3 C4 C5 122.34(19) no
C4 C5 C6 117.29(18) no
C4 C5 C9 121.81(18) no
C6 C5 C9 120.90(18) no
C1 C6 C5 120.79(19) no
C5 C9 C10 114.50(17) no
C5 C9 C12 123.86(18) no
C10 C9 C12 121.64(19) no
N11 C10 C9 176.5(2) yes
C9 C12 C13 132.13(19) no
C12 C13 C14 124.90(19) no
C12 C13 C18 117.44(18) no
C14 C13 C18 117.63(19) no
C13 C14 C15 120.8(2) no
C14 C15 C16 120.9(2) no
O21 C16 C15 124.50(18) yes
O21 C16 C17 116.14(17) yes
C15 C16 C17 119.36(19) no
O19 C17 C16 115.41(18) yes
O19 C17 C18 125.39(18) yes
C16 C17 C18 119.20(19) no
C13 C18 C17 122.08(19) no
C2 C1 H1 119.63 no
C6 C1 H1 119.67 no
C2 C3 H3 120.23 no
C4 C3 H3 120.26 no
C3 C4 H4 118.82 no
C5 C4 H4 118.84 no
C1 C6 H6 119.58 no
C5 C6 H6 119.63 no
O7 C8 H8A 109.50 no
O7 C8 H8B 109.46 no
O7 C8 H8C 109.45 no
H8A C8 H8B 109.48 no
H8A C8 H8C 109.49 no
H8B C8 H8C 109.46 no
C9 C12 H12 113.93 no
C13 C12 H12 113.94 no
C13 C14 H14 119.61 no
C15 C14 H14 119.61 no
C14 C15 H15 119.55 no
C16 C15 H15 119.50 no
C13 C18 H18 118.94 no
C17 C18 H18 118.97 no
O19 C20 H20A 109.48 no
O19 C20 H20B 109.49 no
O19 C20 H20C 109.49 no
H20A C20 H20B 109.49 no
H20A C20 H20C 109.47 no
H20B C20 H20C 109.41 no
O21 C22 H22A 109.49 no
O21 C22 H22B 109.49 no
O21 C22 H22C 109.43 no
H22A C22 H22B 109.49 no
H22A C22 H22C 109.42 no
H22B C22 H22C 109.49 no

loop_
_geom_bond_atom_site_label_1
_geom_bond_atom_site_label_2
_geom_bond_distance
_geom_bond_publ_flag
O7 C2 1.371(4) yes
O7 C8 1.421(4) yes
O19 C17 1.368(4) yes
O19 C20 1.428(4) yes
O21 C16 1.368(4) yes
O21 C22 1.425(4) yes
N11 C10 1.148(4) yes
C1 C2 1.391(4) no
C1 C6 1.369(4) no
C2 C3 1.384(4) no
C3 C4 1.376(4) no
C4 C5 1.386(4) no
C5 C6 1.407(4) no
C5 C9 1.477(4) no
C9 C10 1.443(4) no
C9 C12 1.348(4) no
C12 C13 1.452(4) no
C13 C14 1.394(4) no
C13 C18 1.404(4) no
C14 C15 1.377(4) no
C15 C16 1.382(4) no
C16 C17 1.405(4) no
C17 C18 1.369(4) no
C1 H1 0.9305 no
C3 H3 0.9299 no
C4 H4 0.9307 no
C6 H6 0.9300 no
C8 H8A 0.9593 no
C8 H8B 0.9595 no
C8 H8C 0.9604 no
C12 H12 0.9305 no
C14 H14 0.9306 no
C15 H15 0.9297 no
C18 H18 0.9301 no
C20 H20A 0.9603 no
C20 H20B 0.9605 no
C20 H20C 0.9601 no
C22 H22A 0.9597 no
C22 H22B 0.9593 no
C22 H22C 0.9601 no

loop_
_geom_contact_atom_site_label_1
_geom_contact_atom_site_label_2
_geom_contact_distance
_geom_contact_site_symmetry_2
_geom_contact_publ_flag
O7 C22 3.341(8) 2_655 no
O19 O21 2.594(6) . no
O21 O19 2.594(6) . no
O21 C8 3.186(7) 1_655 no
O7 H22C 2.5479 2_655 no
O7 H8A 2.7921 4_565 no
O19 H20C 2.8117 4_564 no
O21 H8C 2.7805 1_655 no
O21 H22B 2.6858 3_765 no
N11 H14 2.6791 . no
N11 H12 2.6169 2_645 no
N11 H18 2.7749 2_645 no
C4 C15 3.578(8) 3_665 no
C8 O21 3.186(7) 1_455 no
C10 C14 3.050(7) . no
C14 C10 3.050(7) . no
C15 C4 3.578(8) 3_665 no
C22 O7 3.341(8) 2_645 no
C22 C22 3.536(9) 3_765 no
C1 H15 3.0188 2_655 no
C2 H1 3.0885 4_564 no
C3 H1 2.9394 4_564 no
C3 H8C 2.7762 . no
C3 H8A 2.7952 . no
C4 H1 2.9238 4_564 no
C5 H1 3.0730 4_564 no
C6 H14 2.9617 3_666 no
C6 H12 2.6705 . no
C8 H3 2.5681 . no
C8 H22A 3.0395 3_666 no
C8 H22C 3.0952 2_655 no
C9 H14 2.9389 . no
C10 H4 2.5594 . no
C10 H14 2.4468 . no
C12 H6 2.7464 . no
C15 H22A 2.7511 . no
C15 H22C 2.7085 . no
C17 H20C 3.0104 4_564 no
C17 H20A 3.0010 4_565 no
C18 H20C 2.8119 . no
C18 H20A 2.7123 . no
C18 H20A 2.9527 4_565 no
C20 H18 2.5245 . no
C22 H15 2.4936 . no
C22 H22B 2.9825 3_765 no
H1 C2 3.0885 4_565 no
H1 C3 2.9394 4_565 no
H1 C4 2.9238 4_565 no
H1 C5 3.0730 4_565 no
H3 C8 2.5681 . no
H3 H8A 2.4329 . no
H3 H8C 2.3018 . no
H4 C10 2.5594 . no
H6 C12 2.7464 . no
H6 H12 2.2398 . no
H8A C3 2.7952 . no
H8A H3 2.4329 . no
H8A O7 2.7921 4_564 no
H8C O21 2.7805 1_455 no
H8C C3 2.7762 . no
H8C H3 2.3018 . no
H8C H22A 2.4764 3_666 no
H12 C6 2.6705 . no
H12 H6 2.2398 . no
H12 H18 2.2980 . no
H12 N11 2.6169 2_655 no
H14 N11 2.6791 . no
H14 C9 2.9389 . no
H14 C10 2.4468 . no
H14 C6 2.9617 3_666 no
H15 C22 2.4936 . no
H15 H22A 2.3279 . no
H15 H22C 2.2388 . no
H15 C1 3.0188 2_645 no
H18 C20 2.5245 . no
H18 H12 2.2980 . no
H18 H20A 2.2066 . no
H18 H20C 2.4434 . no
H18 N11 2.7749 2_655 no
H20A C18 2.7123 . no
H20A H18 2.2066 . no
H20A C17 3.0010 4_564 no
H20A C18 2.9527 4_564 no
H20C C18 2.8119 . no
H20C H18 2.4434 . no
H20C O19 2.8117 4_565 no
H20C C17 3.0104 4_565 no
H22A C15 2.7511 . no
H22A H15 2.3279 . no
H22A C8 3.0395 3_666 no
H22A H8C 2.4764 3_666 no
H22B O21 2.6858 3_765 no
H22B C22 2.9825 3_765 no
H22C C15 2.7085 . no
H22C H15 2.2388 . no
H22C O7 2.5479 2_645 no
H22C C8 3.0952 2_645 no

loop_
_geom_hbond_atom_site_label_D
_geom_hbond_atom_site_label_H
_geom_hbond_atom_site_label_A
_geom_hbond_site_symmetry_A
_geom_hbond_distance_DH
_geom_hbond_distance_HA
_geom_hbond_distance_DA
_geom_hbond_angle_DHA
_geom_hbond_publ_flag
C12 H12 N11 2_655 0.93 2.62 3.522(8) 164 yes
C22 H22C O7 2_645 0.96 2.55 3.341(8) 140 yes

loop_
_geom_torsion_atom_site_label_1
_geom_torsion_atom_site_label_2
_geom_torsion_atom_site_label_3
_geom_torsion_atom_site_label_4
_geom_torsion
_geom_torsion_publ_flag
C8 O7 C2 C1 169.1(2) no
C8 O7 C2 C3 -13.0(3) no
C20 O19 C17 C16 -167.4(2) no
C20 O19 C17 C18 11.9(4) no
C22 O21 C16 C17 175.8(2) no
C22 O21 C16 C15 -3.8(3) no
C6 C1 C2 O7 179.3(2) no
C6 C1 C2 C3 1.2(3) no
C2 C1 C6 C5 -0.7(3) no
O7 C2 C3 C4 -178.5(2) no
C1 C2 C3 C4 -0.7(3) no
C2 C3 C4 C5 -0.5(3) no
C3 C4 C5 C6 1.0(3) no
C3 C4 C5 C9 -179.7(2) no
C6 C5 C9 C10 152.1(2) no
C4 C5 C9 C10 -27.1(3) no
C6 C5 C9 C12 -28.0(3) no
C9 C5 C6 C1 -179.7(2) no
C4 C5 C9 C12 152.8(2) no
C4 C5 C6 C1 -0.4(3) no
C10 C9 C12 C13 -4.2(4) no
C5 C9 C12 C13 175.9(2) no
C9 C12 C13 C14 -12.7(4) no
C9 C12 C13 C18 169.4(2) no
C18 C13 C14 C15 -0.6(3) no
C14 C13 C18 C17 0.8(3) no
C12 C13 C18 C17 178.8(2) no
C12 C13 C14 C15 -178.5(2) no
C13 C14 C15 C16 0.1(3) no
C14 C15 C16 O21 180.0(2) no
C14 C15 C16 C17 0.4(3) no
O21 C16 C17 C18 -179.8(2) no
C15 C16 C17 O19 179.2(2) no
O21 C16 C17 O19 -0.5(3) no
C15 C16 C17 C18 -0.2(3) no
O19 C17 C18 C13 -179.7(2) no
C16 C17 C18 C13 -0.4(3) no

loop_
_cod_related_entry_id
_cod_related_entry_database
_cod_related_entry_code
1 ChemSpider 4534909
